data_4323798
loop_
_publ_author_name
'Pablo Espinet'
'Jes\'us A. Miguel'
'Santiago Garc\'ia-Granda'
'Daniel Miguel'

_publ_contact_author
;
     S. Garc\'ia-Granda
     Departamento de Qu\'imica F\'isica y Anal\'itica
     Facultad de Qu\'imica
     Universidad de Oviedo
     33006 Oviedo (ASTURIAS)
     SPAIN
;
_publ_contact_author_email SGG@dwarf1.quimica.uniovi.es
_publ_contact_author_fax +34-8-5103480
_publ_contact_author_phone +34-8-5103477
_publ_section_title
;
 Palladium Complexes with the Tridentate Dianionic Ligand
 Pyridine-2,6-dicarboxylate, dipic. Crystal Structure of
 [Pd(dipic)(PBu3)]2
;
_journal_name_full 'Inorganic Chemistry'
_journal_page_first 2287
_journal_page_last 2291
_journal_paper_doi 10.1021/ic951024n
_journal_volume 35
_journal_year 1996
_chemical_compound_source synthesis
_chemical_formula_analytical 'C 38 H 60 N 2 O 8 P 2 PD 2'
_chemical_formula_sum 'C38 H60 N2 O8 P2 Pd2'
_chemical_formula_weight 947.65
_space_group_IT_number 14
_symmetry_cell_setting monoclinic
_symmetry_Int_Tables_number 14
_symmetry_space_group_name_Hall '-P 2yn'
_symmetry_space_group_name_H-M 'P 1 21/n 1'
_audit_creation_method PARSTCIF
_cell_angle_alpha 90.00
_cell_angle_beta 113.45(2)
_cell_angle_gamma 90.00
_cell_formula_units_Z 4.00
_cell_length_a 18.115(4)
_cell_length_b 13.191(2)
_cell_length_c 19.571(3)
_cell_measurement_radiation MoK/a
_cell_measurement_reflns_used 5093
_cell_measurement_temperature 293
_cell_measurement_theta_max 17
_cell_measurement_theta_min 15
_cell_measurement_wavelength 0.71073
_cell_volume 4290.3(15)
_computing_cell_refinement 'CRYSDA (Beurskens et al, 1992)'
_computing_data_collection 'Enraf-Nonius CAD4'
_computing_data_reduction 'DATAR (local program)'
_computing_molecular_graphics 'EUCLID (Spek, 1982)'
_computing_publication_material 'SHELXL-93 (Sheldrick, 1993)'
_computing_structure_refinement 'SHELXL-76 (Sheldrick, 1976)'
_computing_structure_solution 'SHELXS-86 (Sheldrick, 1990)'
_diffrn_ambient_temperature 293(2)
_diffrn_measurement_device 'ENRAF NONIUS CAD4 DIFFRACTOMETER'
_diffrn_measurement_method '/w-2/Q scan technique'
_diffrn_radiation_monochromator GRAPHITE
_diffrn_radiation_source 'fine focus sealed tube'
_diffrn_radiation_type MoK\a
_diffrn_radiation_wavelength 0.71073
_diffrn_reflns_av_R_equivalents 0.021
_diffrn_reflns_limit_h_max 19
_diffrn_reflns_limit_h_min -21
_diffrn_reflns_limit_k_max 15
_diffrn_reflns_limit_k_min 0
_diffrn_reflns_limit_l_max 23
_diffrn_reflns_limit_l_min 0
_diffrn_reflns_number 8495
_diffrn_reflns_theta_max 24.97356
_diffrn_reflns_theta_min 1.13453
_diffrn_standards_decay_% 4.23
_diffrn_standards_interval_count 200
_diffrn_standards_interval_time 60
_diffrn_standards_number 3
_exptl_absorpt_coefficient_mu 0.9474
_exptl_absorpt_correction_T_max 99.88
_exptl_absorpt_correction_T_min 95.91
_exptl_absorpt_correction_type 'DIFABS (Walker and Stuart, 1983)'
_exptl_crystal_colour yellow
_exptl_crystal_density_diffrn 1.4672
_exptl_crystal_density_meas ?
_exptl_crystal_description prismatic
_exptl_crystal_F_000 1952.0
_exptl_crystal_size_max 0.20
_exptl_crystal_size_mid 0.16
_exptl_crystal_size_min 0.13
_refine_diff_density_max 1.74
_refine_diff_density_min 0.59
_refine_ls_extinction_method none
_refine_ls_goodness_of_fit_obs 3.65
_refine_ls_hydrogen_treatment 'riding with U isotropic commons'
_refine_ls_matrix_type full
_refine_ls_number_parameters 409
_refine_ls_number_reflns 5093
_refine_ls_R_factor_obs 0.050
_refine_ls_shift/esd_max 0.953
_refine_ls_structure_factor_coef F
_refine_ls_weighting_details w=2.0645/[\s^2^(F)+0.0003(F^2^)]
_refine_ls_weighting_scheme calc
_refine_ls_wR_factor_obs 0.054
_reflns_d_resolution_high 0.8418
_reflns_number_observed 5093
_reflns_number_total 8495
_reflns_observed_criterion >3sigma(I)
_cod_data_source_file ic951024n.cif
_cod_data_source_block IC951024N(JPBU3)
_cod_depositor_comments
;
The following automatic conversions were performed:

'_exptl_crystal_density_meas' value 'no' was changed to '?' - the
value is perceived as not measured.

Automatic conversion script
Id: cif_fix_values 3008 2015-01-20 13:52:24Z robertas 

The following automatic conversions were performed:

'_refine_ls_weighting_scheme' value
'w=2.0645/[\s^2^(F)+0.0003(F^2^)]' was changed to 'calc'. New tag
'_refine_ls_weighting_details' was created. The value of the new tag
was set to 'w=2.0645/[\s^2^(F)+0.0003(F^2^)]'.

Automatic conversion script
Id: cif_fix_values 3143 2015-03-26 13:38:13Z robertas 
;
_cod_original_cell_volume 4290(1)
_cod_database_code 4323798

loop_
_symmetry_equiv_pos_as_xyz
'x, y, z'
'-x+1/2, y+1/2, -z+1/2'
'-x, -y, -z'
'x-1/2, -y-1/2, z-1/2'

loop_
_atom_site_aniso_label
_atom_site_aniso_U_11
_atom_site_aniso_U_22
_atom_site_aniso_U_33
_atom_site_aniso_U_12
_atom_site_aniso_U_13
_atom_site_aniso_U_23
PD1 0.0374(3) 0.0374(3) 0.0362(3) -0.0029(2) 0.0099(2) 0.0013(2)
PD2 0.0541(4) 0.0554(4) 0.0580(4) -0.0117(3) 0.0274(3) 0.0075(3)
P1 0.0420(11) 0.0504(11) 0.0428(12) -0.0070(9) 0.0082(9) -0.0018(9)
N1 0.0377(33) 0.0425(31) 0.0378(34) -0.0044(26) 0.0121(28) -0.0015(25)
O1 0.0495(30) 0.0422(27) 0.0524(34) -0.0004(25) 0.0047(26) 0.0048(24)
O10 0.0606(32) 0.0429(26) 0.0386(30) 0.0001(23) 0.0238(26) 0.0084(23)
N2 0.0541(39) 0.0429(33) 0.0498(40) -0.0073(29) 0.0202(33) 0.0027(28)
O2 0.0953(52) 0.0660(42) 0.1048(56) -0.0141(39) 0.0537(45) 0.0202(38)
O20 0.0483(31) 0.0536(31) 0.0581(36) -0.0106(27) 0.0191(27) 0.0034(24)
C10 0.0478(45) 0.0413(39) 0.0427(48) -0.0082(35) 0.0140(37) -0.0013(33)
O12 0.1125(52) 0.0596(35) 0.0504(36) 0.0018(28) 0.0420(37) 0.0268(34)
C12 0.0436(41) 0.0381(36) 0.0404(42) -0.0026(31) 0.0174(35) -0.0015(30)
C13 0.0510(46) 0.0492(41) 0.0400(43) -0.0101(34) 0.0174(38) -0.0057(35)
C14 0.0550(50) 0.0563(47) 0.0523(51) -0.0183(40) 0.0172(43) -0.0141(39)
C15 0.0438(45) 0.0606(48) 0.0438(47) -0.0060(38) 0.0095(37) -0.0024(36)
C16 0.0392(40) 0.0472(39) 0.0420(43) -0.0039(34) 0.0126(35) 0.0042(32)
C11 0.0537(47) 0.0358(39) 0.0517(49) 0.0052(36) 0.0179(39) 0.0028(35)
O11 0.0666(38) 0.0425(30) 0.0698(40) -0.0054(27) 0.0116(31) 0.0095(26)
O21 0.179(9) 0.069(5) 0.217(11) -0.037(6) 0.141(9) 0.008(5)
C20 0.0417(45) 0.0610(49) 0.0515(54) -0.0072(43) 0.0037(40) 0.0047(38)
O22 0.1313(64) 0.0815(47) 0.0646(45) 0.0007(37) 0.0015(44) 0.0544(46)
C21 0.0977(80) 0.0591(59) 0.0995(84) -0.0154(56) 0.0424(69) 0.0260(55)
C22 0.0597(55) 0.0518(50) 0.0696(61) -0.0101(43) 0.0197(48) 0.0116(40)
C23 0.0903(69) 0.0389(44) 0.0694(63) 0.0028(42) 0.0171(55) 0.0109(45)
C24 0.0742(61) 0.0455(46) 0.0672(61) -0.0005(42) 0.0164(51) -0.0005(42)
C25 0.0635(52) 0.0441(42) 0.0415(47) -0.0015(35) 0.0133(40) -0.0050(37)
C26 0.0503(45) 0.0443(40) 0.0315(40) -0.0060(31) 0.0079(35) 0.0058(33)
C31 0.0534(49) 0.0588(50) 0.0750(63) -0.0262(46) 0.0167(46) -0.0085(40)
C32 0.0879(67) 0.0596(50) 0.0482(52) -0.0140(41) 0.0269(49) -0.0057(46)
C33 0.0922(77) 0.0773(66) 0.0941(80) -0.0209(58) 0.0415(66) 0.0091(56)
C34 0.134(12) 0.108(10) 0.139(12) -0.020(8) 0.082(10) 0.019(8)
C41 0.0469(46) 0.0595(48) 0.0588(54) -0.0046(41) 0.0203(41) 0.0006(37)
C42 0.0753(63) 0.0788(63) 0.0642(62) -0.0071(49) 0.0336(53) -0.0068(50)
C43 0.1084(91) 0.0906(75) 0.0784(76) 0.0002(60) 0.0479(72) -0.0067(66)
C44 0.117(11) 0.157(13) 0.141(13) -0.017(10) 0.086(11) -0.031(10)
C51 0.0572(52) 0.0819(60) 0.0458(51) 0.0086(45) 0.0088(43) 0.0012(47)
C52 0.0924(76) 0.0818(68) 0.0720(70) 0.0066(55) 0.0322(62) 0.0060(57)
C53 0.131(10) 0.088(8) 0.055(6) 0.013(6) 0.016(7) -0.003(7)
C54 0.218(18) 0.096(10) 0.090(10) 0.025(8) 0.055(11) 0.009(10)
C61 0.1051(89) 0.0756(67) 0.1141(95) -0.0135(62) 0.0696(81) -0.0150(61)
C62 0.114(10) 0.089(8) 0.113(10) 0.018(7) 0.053(9) 0.008(7)
C63 0.157(15) 0.145(14) 0.152(15) 0.018(12) 0.099(13) 0.031(11)
C64 0.120(13) 0.138(14) 0.213(20) 0.060(14) 0.072(13) 0.012(11)
P2 0.0655(16) 0.0988(19) 0.0760(18) -0.0030(15) 0.0423(14) 0.0089(14)

loop_
_atom_site_label
_atom_site_fract_x
_atom_site_fract_y
_atom_site_fract_z
_atom_site_U_iso_or_equiv
_atom_site_thermal_displace_type
_atom_site_type_symbol
_atom_site_calc_flag
_atom_site_calc_attached_atom
_atom_site_aniso_ratio
PD1 0.08112(3) 0.12662(4) 0.19277(3) 0.0385(2) aniso Pd . . 1.41
PD2 -0.12462(4) 0.34727(5) 0.17945(4) 0.0543(3) aniso Pd . . 2.09
P1 0.20069(1) 0.17513(2) 0.27746(1) 0.0478(8) aniso P . . 1.73
N1 -0.0220(3) 0.0576(4) 0.1087(3) 0.0403(21) aniso N . . 1.35
O1 0.1189(3) -0.0173(4) 0.2056(3) 0.0529(22) aniso O . . 2.05
O10 0.0485(3) 0.2725(4) 0.1820(3) 0.0461(21) aniso O . . 1.94
N2 -0.0481(4) 0.4444(4) 0.1490(4) 0.0491(26) aniso N . . 1.59
O2 -0.1521(4) 0.4787(5) 0.2134(4) 0.0843(37) aniso O . . 2.83
O20 -0.1039(3) 0.2098(4) 0.1452(3) 0.0540(25) aniso O . . 1.67
C10 0.0352(5) 0.3180(5) 0.1203(4) 0.0452(34) aniso C . . 1.63
O12 0.0496(4) 0.2868(4) 0.0681(3) 0.0711(29) aniso O . . 3.46
C12 -0.0016(4) -0.0379(5) 0.0965(4) 0.0405(30) aniso C . . 1.21
C13 -0.0465(4) -0.0964(6) 0.0358(4) 0.0470(30) aniso C . . 1.69
C14 -0.1162(5) -0.0527(6) -0.0159(5) 0.0558(34) aniso C . . 2.19
C15 -0.1388(5) 0.0435(6) -0.0033(4) 0.0519(33) aniso C . . 1.71
C16 -0.0917(4) 0.0970(5) 0.0595(4) 0.0439(29) aniso C . . 1.45
C11 0.0767(5) -0.0792(5) 0.1528(4) 0.0480(32) aniso C . . 1.70
O11 0.0949(4) -0.1664(4) 0.1474(3) 0.0645(25) aniso O . . 2.52
O21 -0.1385(6) 0.6456(5) 0.2074(6) 0.1352(63) aniso O . . 6.38
C20 -0.1206(5) 0.1964(6) 0.0752(5) 0.0561(35) aniso C . . 2.24
O22 -0.1583(5) 0.2535(5) 0.0257(4) 0.1042(34) aniso O . . 4.71
C21 -0.1236(7) 0.5572(8) 0.1955(6) 0.0844(57) aniso C . . 3.44
C22 -0.0676(5) 0.5432(6) 0.1540(5) 0.0623(38) aniso C . . 2.19
C23 -0.0352(6) 0.6214(6) 0.1296(5) 0.0708(44) aniso C . . 2.98
C24 0.0175(6) 0.6005(6) 0.0964(5) 0.0660(41) aniso C . . 2.00
C25 0.0394(5) 0.5029(6) 0.0922(4) 0.0521(35) aniso C . . 1.80
C26 0.0060(4) 0.4263(5) 0.1190(4) 0.0447(31) aniso C . . 2.21
C31 0.2036(5) 0.3021(6) 0.3125(5) 0.0652(39) aniso C . . 2.65
C32 0.1439(6) 0.3214(6) 0.3479(5) 0.0653(39) aniso C . . 2.38
C33 0.1200(7) 0.4317(8) 0.3424(7) 0.0865(53) aniso C . . 2.09
C34 0.0536(8) 0.4546(10) 0.3701(8) 0.1185(83) aniso C . . 2.49
C41 0.2750(5) 0.1713(6) 0.2364(5) 0.0553(35) aniso C . . 1.39
C42 0.2614(6) 0.2479(7) 0.1755(5) 0.0709(47) aniso C . . 1.50
C43 0.3142(7) 0.2271(9) 0.1327(6) 0.0891(55) aniso C . . 1.66
C44 0.3993(8) 0.2412(11) 0.1768(8) 0.1279(88) aniso C . . 2.75
C51 0.2460(5) 0.0911(7) 0.3570(5) 0.0653(40) aniso C . . 2.10
C52 0.1948(7) 0.0608(8) 0.3987(6) 0.0822(52) aniso C . . 1.39
C53 0.2447(8) -0.0039(9) 0.4680(6) 0.0977(59) aniso C . . 3.03
C54 0.1927(10) -0.0367(10) 0.5084(7) 0.1365(96) aniso C . . 3.44
C61 -0.1690(7) 0.1431(7) 0.2600(7) 0.0901(61) aniso C . . 2.06
C62 -0.0811(8) 0.1422(9) 0.3170(7) 0.1030(73) aniso C . . 1.60
C63 -0.0507(11) 0.0379(12) 0.3501(10) 0.1396(98) aniso C . . 2.22
C64 -0.0434(9) -0.0313(12) 0.2953(10) 0.155(12) aniso C . . 2.41
P2 -0.2055(2) 0.2652(2) 0.2209(2) 0.0756(12) aniso P . . 2.31
C71 -0.3110(2) 0.2767(2) 0.1635(2) 0.302(14) iso C . . 0.00
C72 -0.3369(2) 0.2563(2) 0.0962(2) 0.248(11) iso C . . 0.00
C73 -0.4229(2) 0.2595(2) 0.0265(2) 0.1983(84) iso C . . 0.00
C74 -0.4745(2) 0.2059(2) 0.0472(2) 0.2107(89) iso C . . 0.00
C81 -0.2200(2) 0.3439(2) 0.2908(2) 0.1512(60) iso C . . 0.00
C82 -0.2255(2) 0.3090(2) 0.3540(2) 0.375(18) iso C . . 0.00
C83 -0.2350(2) 0.3925(2) 0.4049(2) 0.2257(97) iso C . . 0.00
C84 -0.1851(2) 0.4530(2) 0.4670(2) 0.298(14) iso C . . 0.00
H13 -0.0284(4) -0.1724(6) 0.0289(4) 0.1212(60) iso H . C13 1.00
H14 -0.1526(5) -0.0936(6) -0.0658(5) 0.1212(60) iso H . C14 1.00
H15 -0.1935(5) 0.0770(6) -0.0429(4) 0.1212(60) iso H . C15 1.00
H23 -0.0502(6) 0.6989(6) 0.1365(5) 0.1212(60) iso H . C23 1.00
H24 0.0410(6) 0.6612(6) 0.0739(5) 0.1212(60) iso H . C24 1.00
H25 0.0823(5) 0.4856(6) 0.0682(4) 0.1212(60) iso H . C25 1.00
H311 0.1909(5) 0.3543(6) 0.2667(5) 0.1212(60) iso H . C31 1.00
H312 0.2634(5) 0.3161(6) 0.3540(5) 0.1212(60) iso H . C31 1.00
H321 0.1710(6) 0.2996(6) 0.4058(5) 0.1212(60) iso H . C32 1.00
H322 0.0907(6) 0.2764(6) 0.3194(5) 0.1212(60) iso H . C32 1.00
H331 0.1726(7) 0.4753(8) 0.3754(7) 0.1212(60) iso H . C33 1.00
H332 0.0992(7) 0.4549(8) 0.2848(7) 0.1212(60) iso H . C33 1.00
H341 0.0402(8) 0.5347(10) 0.3646(8) 0.1212(60) iso H . C34 1.00
H342 0.0736(8) 0.4328(10) 0.4279(8) 0.1212(60) iso H . C34 1.00
H343 0.0001(8) 0.4124(10) 0.3372(8) 0.1212(60) iso H . C34 1.00
H411 0.2739(5) 0.0966(6) 0.2135(5) 0.1212(60) iso H . C41 1.00
H412 0.3335(5) 0.1851(6) 0.2801(5) 0.1212(60) iso H . C41 1.00
H421 0.1989(6) 0.2453(7) 0.1373(5) 0.1212(60) iso H . C42 1.00
H422 0.2754(6) 0.3225(7) 0.2001(5) 0.1212(60) iso H . C42 1.00
H431 0.2963(7) 0.2780(9) 0.0856(6) 0.1212(60) iso H . C43 1.00
H432 0.3045(7) 0.1497(9) 0.1131(6) 0.1212(60) iso H . C43 1.00
H441 0.4328(8) 0.2253(11) 0.1431(8) 0.1212(60) iso H . C44 1.00
H442 0.4184(8) 0.1903(11) 0.2239(8) 0.1212(60) iso H . C44 1.00
H443 0.4102(8) 0.3185(11) 0.1964(8) 0.1212(60) iso H . C44 1.00
H511 0.2992(5) 0.1281(7) 0.3961(5) 0.1212(60) iso H . C51 1.00
H512 0.2630(5) 0.0223(7) 0.3371(5) 0.1212(60) iso H . C51 1.00
H521 0.1739(7) 0.1284(8) 0.4165(6) 0.1212(60) iso H . C52 1.00
H522 0.1438(7) 0.0173(8) 0.3623(6) 0.1212(60) iso H . C52 1.00
H531 0.2944(8) 0.0405(9) 0.5055(6) 0.1212(60) iso H . C53 1.00
H532 0.2675(8) -0.0702(9) 0.4505(6) 0.1212(60) iso H . C53 1.00
H541 0.2279(10) -0.0818(10) 0.5564(7) 0.1212(60) iso H . C54 1.00
H542 0.1430(10) -0.0813(10) 0.4711(7) 0.1212(60) iso H . C54 1.00
H543 0.1699(10) 0.0294(10) 0.5261(7) 0.1212(60) iso H . C54 1.00
H611 -0.1741(7) 0.0921(7) 0.2151(7) 0.1212(60) iso H . C61 1.00
H612 -0.2064(7) 0.1163(7) 0.2875(7) 0.1212(60) iso H . C61 1.00
H621 -0.0759(8) 0.1927(9) 0.3621(7) 0.1212(60) iso H . C62 1.00
H622 -0.0436(8) 0.1693(9) 0.2896(7) 0.1212(60) iso H . C62 1.00
H631 -0.0926(11) 0.0062(12) 0.3711(10) 0.1212(60) iso H . C63 1.00
H632 0.0074(11) 0.0468(12) 0.3955(10) 0.1212(60) iso H . C63 1.00
H641 -0.0217(9) -0.1034(12) 0.3218(10) 0.1212(60) iso H . C64 1.00
H642 -0.0012(9) -0.0009(12) 0.2742(10) 0.1212(60) iso H . C64 1.00
H643 -0.1012(9) -0.0415(12) 0.2498(10) 0.1212(60) iso H . C64 1.00

loop_
_atom_type_symbol
_atom_type_number_in_cell
_atom_type_description
_atom_type_scat_dispersion_real
_atom_type_scat_dispersion_imag
_atom_type_scat_source
Pd 8 Palladium -1.177 1.007 'IT.4  Tab.2.2A 2.3.1'
P 8 Phosphorus 0.090 0.095 'IT.4  Tab.2.2A 2.3.1'
N 8 Nitrogen 0.004 0.003 'IT.4  Tab.2.2A 2.3.1'
O 32 Oxygen 0.008 0.006 'IT.4  Tab.2.2A 2.3.1'
C 152 Carbon 0.002 0.002 'IT.4  Tab.2.2A 2.3.1'
H 168 Hydrogen 0.000 0.000 'IT.4  Tab.2.2C      '

loop_
_geom_angle_atom_site_label_1
_geom_angle_atom_site_label_2
_geom_angle_atom_site_label_3
_geom_angle
_geom_angle_publ_flag
O1 PD1 O10 177.4(2) yes
N1 PD1 O10 101.4(2) yes
N1 PD1 O1 81.0(2) yes
P1 PD1 O10 87.8(2) yes
P1 PD1 O1 89.8(2) yes
P1 PD1 N1 169.8(2) yes
O20 PD2 P2 85.4(2) yes
O2 PD2 P2 90.8(2) yes
O2 PD2 O20 176.0(3) yes
N2 PD2 P2 171.7(2) yes
N2 PD2 O20 102.6(2) yes
N2 PD2 O2 81.2(3) yes
PD1 P1 C51 115.7(3) yes
PD1 P1 C41 109.5(3) yes
PD1 P1 C31 114.9(3) yes
C41 P1 C51 101.5(4) yes
C31 P1 C51 107.8(4) yes
C31 P1 C41 106.2(4) yes
PD1 N1 C16 131.9(5) yes
PD1 N1 C12 108.3(4) yes
C12 N1 C16 118.2(6) yes
PD1 O1 C11 115.7(4) yes
PD1 O10 C10 119.1(4) yes
PD2 N2 C26 132.8(6) yes
PD2 N2 C22 109.7(5) yes
C22 N2 C26 117.0(7) yes
PD2 O2 C21 115.9(6) yes
PD2 O20 C20 118.5(5) yes
O10 C10 C26 112.9(6) yes
O10 C10 O12 127.4(7) yes
O12 C10 C26 119.4(7) yes
N1 C12 C11 116.6(6) yes
N1 C12 C13 124.2(6) yes
C13 C12 C11 119.2(7) yes
C12 C13 H13 121.6(8) no
C12 C13 C14 116.7(7) yes
C14 C13 H13 121.7(8) no
C13 C14 H14 120.1(9) no
C13 C14 C15 119.8(8) yes
C15 C14 H14 120.1(8) no
C14 C15 H15 119.9(9) no
C14 C15 C16 120.4(7) yes
C16 C15 H15 119.8(8) no
N1 C16 C15 120.7(7) yes
C15 C16 C20 119.4(7) yes
N1 C16 C20 119.8(7) yes
O1 C11 C12 116.0(7) yes
C12 C11 O11 119.2(7) yes
O1 C11 O11 124.8(7) yes
O20 C20 C16 112.7(7) yes
C16 C20 O22 121.3(8) yes
O20 C20 O22 126.0(8) yes
O2 C21 O21 125(1) yes
O21 C21 C22 117(1) yes
O2 C21 C22 118(1) yes
N2 C22 C21 113.3(8) yes
C21 C22 C23 123.9(9) yes
N2 C22 C23 122.6(7) yes
C22 C23 H23 120.6(9) no
C22 C23 C24 119(1) yes
C24 C23 H23 120(1) no
C23 C24 H24 120(1) no
C23 C24 C25 119.4(8) yes
C25 C24 H24 120.3(9) no
C24 C25 H25 120.3(9) no
C24 C25 C26 119.1(7) yes
C26 C25 H25 120.6(9) no
C10 C26 C25 119.4(6) yes
N2 C26 C25 122.6(8) yes
N2 C26 C10 117.8(7) yes
P1 C31 H312 108.3(8) no
P1 C31 H311 108.2(7) no
P1 C31 C32 114.3(6) yes
H311 C31 H312 109(1) no
C32 C31 H312 108(1) no
C32 C31 H311 108.4(9) no
C31 C32 H322 109(1) no
C31 C32 H321 109(1) no
C31 C32 C33 111.4(8) yes
H321 C32 H322 109(1) no
C33 C32 H322 108.8(9) no
C33 C32 H321 109.2(9) no
C32 C33 H332 109(1) no
C32 C33 H331 108(1) no
C32 C33 C34 114(1) yes
H331 C33 H332 109(1) no
C34 C33 H332 108(1) no
C34 C33 H331 108(1) no
C33 C34 H343 109(2) no
C33 C34 H342 110(1) no
C33 C34 H341 110(1) no
H342 C34 H343 109(2) no
H341 C34 H343 109(1) no
H341 C34 H342 109(2) no
P1 C41 H412 108.1(8) no
P1 C41 H411 108.3(8) no
P1 C41 C42 114.4(7) yes
H411 C41 H412 109(1) no
C42 C41 H412 108.3(9) no
C42 C41 H411 108.2(8) no
C41 C42 H422 108.8(9) no
C41 C42 H421 108.9(9) no
C41 C42 C43 111.9(8) yes
H421 C42 H422 109(1) no
C43 C42 H422 109(1) no
C43 C42 H421 109(1) no
C42 C43 H432 108(1) no
C42 C43 H431 108(1) no
C42 C43 C44 114(1) yes
H431 C43 H432 109(1) no
C44 C43 H432 109(1) no
C44 C43 H431 108(1) no
C43 C44 H443 110(1) no
C43 C44 H442 109(1) no
C43 C44 H441 110(2) no
H442 C44 H443 109(2) no
H441 C44 H443 109(2) no
H441 C44 H442 109(2) no
P1 C51 H512 107.5(8) no
P1 C51 H511 107.6(8) no
P1 C51 C52 117.3(7) yes
H511 C51 H512 109(1) no
C52 C51 H512 107(1) no
C52 C51 H511 108(1) no
C51 C52 H522 109(1) no
C51 C52 H521 109(1) no
C51 C52 C53 110.4(9) yes
H521 C52 H522 109(1) no
C53 C52 H522 109(1) no
C53 C52 H521 109(1) no
C52 C53 H532 109(1) no
C52 C53 H531 109(1) no
C52 C53 C54 110.3(9) yes
H531 C53 H532 109(1) no
C54 C53 H532 109(1) no
C54 C53 H531 109(1) no
C53 C54 H543 109(2) no
C53 C54 H542 109(2) no
C53 C54 H541 110(1) no
H542 C54 H543 109(2) no
H541 C54 H543 109(2) no
H541 C54 H542 109(2) no
H611 C61 H612 109(1) no
P2 C61 H612 108.0(9) no
P2 C61 H611 108.4(9) no
C62 C61 H612 108(1) no
C62 C61 H611 108(1) no
C62 C61 P2 114.6(8) yes
C61 C62 H622 108(1) no
C61 C62 H621 108(1) no
C61 C62 C63 114(1) yes
H621 C62 H622 109(2) no
C63 C62 H622 108(1) no
C63 C62 H621 108(1) no
C62 C63 H632 109(2) no
C62 C63 H631 109(2) no
C62 C63 C64 112(1) yes
H631 C63 H632 109(2) no
C64 C63 H632 109(2) no
C64 C63 H631 109(2) no
C63 C64 H643 110(2) no
C63 C64 H642 110(2) no
C63 C64 H641 109(2) no
H642 C64 H643 109(2) no
H641 C64 H643 109(2) no
H641 C64 H642 109(2) no
PD2 P2 C61 114.1(4) yes
C61 P2 C81 109.4(4) yes
C61 P2 C71 117.5(4) yes
PD2 P2 C81 108.1(2) yes
PD2 P2 C71 115.1(2) yes
C71 P2 C81 89.2(2) yes
P2 C71 C72 120.3(3) yes
C71 C72 C73 136.4(3) yes
C72 C73 C74 106.3(3) yes
P2 C81 C82 125.2(2) yes
C81 C82 C83 114.4(3) yes
C82 C83 C84 138.7(3) yes

loop_
_geom_bond_atom_site_label_1
_geom_bond_atom_site_label_2
_geom_bond_distance
_geom_bond_publ_flag
PD1 P1 2.234(2) yes
PD1 N1 2.140(5) yes
PD1 O1 2.000(5) yes
PD1 O10 2.000(5) yes
PD2 N2 2.139(7) yes
PD2 O2 1.990(8) yes
PD2 O20 2.020(6) yes
PD2 P2 2.219(3) yes
P1 C31 1.803(9) yes
P1 C41 1.82(1) yes
P1 C51 1.818(9) yes
N1 C12 1.361(9) yes
N1 C16 1.350(8) yes
O1 C11 1.299(8) yes
O10 C10 1.28(1) yes
N2 C22 1.36(1) yes
N2 C26 1.35(1) yes
O2 C21 1.27(1) yes
O20 C20 1.29(1) yes
C10 O12 1.22(1) yes
C10 C26 1.52(1) yes
C12 C13 1.377(9) yes
C12 C11 1.509(9) yes
C13 C14 1.39(1) yes
C13 H13 1.08(1) no
C14 C15 1.39(1) yes
C14 H14 1.08(1) no
C15 C16 1.38(1) yes
C15 H15 1.08(1) no
C16 C20 1.49(1) yes
C11 O11 1.213(9) yes
O21 C21 1.24(1) yes
C20 O22 1.20(1) yes
C21 C22 1.54(1) yes
C22 C23 1.36(1) yes
C23 C24 1.38(1) yes
C23 H23 1.08(1) no
C24 C25 1.36(1) yes
C24 H24 1.08(1) no
C25 C26 1.38(1) yes
C25 H25 1.08(1) no
C31 C32 1.52(1) yes
C31 H311 1.08(1) no
C31 H312 1.08(1) no
C32 C33 1.51(1) yes
C32 H321 1.08(1) no
C32 H322 1.08(1) no
C33 C34 1.53(2) yes
C33 H331 1.08(1) no
C33 H332 1.08(1) no
C34 H341 1.08(1) no
C34 H342 1.08(2) no
C34 H343 1.08(1) no
C41 C42 1.51(1) yes
C41 H411 1.08(1) no
C41 H412 1.08(1) no
C42 C43 1.53(1) yes
C42 H421 1.08(1) no
C42 H422 1.08(1) no
C43 C44 1.45(1) yes
C43 H431 1.08(1) no
C43 H432 1.08(1) no
C44 H441 1.08(2) no
C44 H442 1.08(2) no
C44 H443 1.08(2) no
C51 C52 1.51(1) yes
C51 H511 1.08(1) no
C51 H512 1.08(1) no
C52 C53 1.55(1) yes
C52 H521 1.08(1) no
C52 H522 1.08(1) no
C53 C54 1.51(2) yes
C53 H531 1.08(1) no
C53 H532 1.08(1) no
C54 H541 1.08(1) no
C54 H542 1.08(1) no
C54 H543 1.08(2) no
C61 C62 1.54(1) yes
C61 P2 1.79(1) yes
C61 H611 1.08(1) no
C61 H612 1.08(2) no
C62 C63 1.53(2) yes
C62 H621 1.08(2) no
C62 H622 1.08(2) no
C63 C64 1.46(2) yes
C63 H631 1.08(3) no
C63 H632 1.08(2) no
C64 H641 1.08(2) no
C64 H642 1.08(2) no
C64 H643 1.08(2) no
P2 C71 1.798(3) yes
P2 C81 1.818(5) yes
C71 C72 1.240(4) yes
C72 C73 1.612(3) yes
C73 C74 1.357(5) yes
C81 C82 1.361(5) yes
C82 C83 1.540(4) yes
C83 C84 1.434(4) yes

loop_
_geom_contact_atom_site_label_1
_geom_contact_atom_site_label_2
_geom_contact_distance
PD1 P1 2.234(2)
PD1 N1 2.140(5)
PD1 O1 2.000(5)
PD1 O10 2.000(5)
PD1 C10 2.852(7)
PD1 C12 2.874(6)
PD1 C11 2.818(7)
PD2 N2 2.139(7)
PD2 O20 2.020(6)
PD2 C20 2.871(9)
PD2 C21 2.786(11)
PD2 C22 2.900(9)
PD2 P2 2.219(3)
P1 O1 2.993(5)
P1 O10 2.940(5)
P1 C32 2.795(11)
P1 C42 2.803(12)
P1 C52 2.849(12)
P1 H311 2.373(9)
P1 H312 2.375(8)
P1 H322 2.781(12)
P1 H411 2.392(10)
P1 H412 2.390(10)
P1 H421 2.884(11)
P1 H511 2.380(8)
P1 H512 2.378(9)
N1 O1 2.690(7)
N1 O20 2.754(9)
N1 C13 2.419(9)
N1 C14 2.769(9)
N1 C15 2.371(8)
N1 C11 2.443(9)
N1 C20 2.458(10)
O1 C12 2.385(8)
O1 O11 2.227(7)
O1 H512 2.892(9)
O1 H522 2.953(13)
O1 H642 2.984(23)
O10 N2 2.778(8)
O10 O20 2.691(8)
O10 O12 2.245(9)
O10 C26 2.339(8)
O10 C31 2.977(9)
O10 H311 2.676(9)
O10 H322 2.486(11)
N2 O2 2.690(12)
N2 C10 2.458(11)
N2 C21 2.431(15)
N2 C23 2.392(10)
N2 C24 2.773(12)
N2 C25 2.397(13)
N2 H332 2.925(11)
O2 O21 2.223(10)
O2 C22 2.416(14)
O2 C81 2.908(9)
O2 H343 2.987(13)
O20 C16 2.317(10)
O20 O22 2.224(9)
O20 P2 2.879(8)
O20 H611 2.698(15)
O20 H622 2.647(14)
C10 C25 2.509(10)
C10 H25 2.711(12)
O12 C25 2.908(9)
O12 C26 2.373(10)
O12 H25 2.688(9)
O12 H421 2.555(11)
C12 C14 2.356(9)
C12 C15 2.698(9)
C12 C16 2.327(10)
C12 O11 2.352(8)
C12 H13 2.150(10)
C13 C15 2.402(11)
C13 C16 2.774(11)
C13 C11 2.491(9)
C13 O11 2.780(8)
C13 H14 2.147(9)
C14 C16 2.399(11)
C14 H13 2.163(11)
C14 H15 2.140(11)
C15 C20 2.477(12)
C15 O22 2.878(11)
C15 H14 2.142(11)
C16 O22 2.350(10)
C16 H15 2.132(9)
C11 H13 2.710(10)
O11 H13 2.500(8)
O21 C22 2.373(16)
O21 C23 2.860(19)
O21 H23 2.596(18)
C20 H15 2.672(11)
O22 H15 2.636(10)
C21 C23 2.567(19)
C21 H23 2.796(17)
C22 C24 2.366(16)
C22 C25 2.714(15)
C22 C26 2.313(13)
C22 H23 2.126(12)
C23 C25 2.366(14)
C23 C26 2.711(11)
C23 H24 2.139(17)
C24 C26 2.365(11)
C24 H23 2.138(16)
C24 H25 2.121(13)
C25 H24 2.121(11)
C26 H25 2.145(13)
C31 C33 2.502(16)
C31 C41 2.898(14)
C31 C51 2.926(12)
C31 H321 2.132(16)
C31 H322 2.131(15)
C31 H331 2.757(15)
C31 H332 2.669(14)
C31 H422 2.979(17)
C31 H511 2.947(12)
C32 C34 2.554(18)
C32 H311 2.123(16)
C32 H312 2.122(15)
C32 H331 2.111(13)
C32 H332 2.118(13)
C32 H342 2.797(20)
C32 H343 2.800(18)
C32 H521 2.828(13)
C33 H311 2.529(18)
C33 H312 2.942(15)
C33 H321 2.126(13)
C33 H322 2.120(13)
C33 H341 2.151(20)
C33 H342 2.152(23)
C33 H343 2.149(20)
C34 H321 2.830(16)
C34 H322 2.738(17)
C34 H331 2.134(20)
C34 H332 2.137(23)
C41 C43 2.513(17)
C41 C51 2.819(14)
C41 H421 2.119(12)
C41 H422 2.117(13)
C41 H432 2.687(17)
C41 H442 2.715(19)
C41 H512 2.852(14)
C42 C44 2.490(19)
C42 H311 2.932(16)
C42 H411 2.110(13)
C42 H412 2.111(12)
C42 H431 2.130(19)
C42 H432 2.131(18)
C42 H442 2.724(17)
C42 H443 2.725(18)
C43 H411 2.630(16)
C43 H412 2.819(16)
C43 H421 2.138(18)
C43 H422 2.135(18)
C43 H441 2.076(20)
C43 H442 2.074(15)
C43 H443 2.076(17)
C44 H412 2.823(20)
C44 H422 2.685(20)
C44 H431 2.062(15)
C44 H432 2.063(17)
C51 C53 2.517(16)
C51 H312 2.988(13)
C51 H412 2.866(15)
C51 H521 2.125(17)
C51 H522 2.131(16)
C51 H531 2.763(14)
C51 H532 2.732(15)
C52 C54 2.515(20)
C52 H511 2.109(16)
C52 H512 2.103(17)
C52 H531 2.167(13)
C52 H532 2.164(15)
C52 H542 2.730(21)
C52 H543 2.735(21)
C53 H511 2.664(17)
C53 H512 2.733(17)
C53 H521 2.163(15)
C53 H522 2.166(13)
C53 H541 2.135(21)
C53 H542 2.127(23)
C53 H543 2.131(25)
C54 H521 2.758(18)
C54 H522 2.729(18)
C54 H531 2.125(23)
C54 H532 2.128(25)
C61 C63 2.573(18)
C61 C81 2.946(12)
C61 H621 2.141(15)
C61 H622 2.136(19)
C61 H631 2.740(19)
C61 H643 2.770(20)
C62 C64 2.474(21)
C62 P2 2.805(12)
C62 H611 2.139(15)
C62 H612 2.134(19)
C62 H631 2.135(22)
C62 H632 2.134(19)
C62 H642 2.708(24)
C62 H643 2.713(21)
C63 H611 2.791(18)
C63 H612 2.788(21)
C63 H621 2.126(21)
C63 H622 2.131(22)
C63 H641 2.072(25)
C63 H642 2.084(31)
C63 H643 2.089(24)
C64 H611 2.786(18)
C64 H622 2.648(20)
C64 H631 2.072(31)
C64 H632 2.078(24)
P2 C72 2.649(3)
P2 C82 2.829(5)
P2 H611 2.367(11)
P2 H612 2.361(12)
P2 H621 2.982(12)
P2 H622 2.978(13)
C71 C73 2.651(4)
C71 C81 2.539(4)
C72 C74 2.381(4)
C81 C83 2.441(5)
C82 C84 2.783(4)
C82 H612 2.939(12)
H13 H14 2.500(10)
H14 H15 2.466(12)
H23 H24 2.469(17)
H24 H25 2.450(11)
H311 H321 2.974(16)
H311 H322 2.628(16)
H311 H331 2.783(17)
H311 H332 2.262(16)
H311 H421 2.967(15)
H311 H422 2.409(17)
H312 H321 2.289(17)
H312 H322 2.974(14)
H312 H331 2.800(15)
H312 H412 2.855(14)
H312 H511 2.613(12)
H321 H331 2.396(14)
H321 H342 2.645(18)
H321 H521 2.266(13)
H322 H331 2.999(13)
H322 H332 2.472(14)
H322 H343 2.547(18)
H322 H521 2.722(13)
H322 H622 2.669(17)
H331 H341 2.451(20)
H331 H342 2.460(22)
H332 H341 2.453(22)
H332 H343 2.460(22)
H411 H421 2.510(12)
H411 H422 2.992(13)
H411 H432 2.350(17)
H411 H442 2.828(18)
H411 H512 2.690(14)
H412 H421 2.994(11)
H412 H422 2.352(12)
H412 H442 2.219(20)
H412 H511 2.689(15)
H412 H512 2.937(14)
H421 H431 2.395(19)
H421 H432 2.488(18)
H422 H431 2.487(18)
H422 H443 2.472(19)
H431 H441 2.376(17)
H431 H442 2.965(16)
H431 H443 2.384(15)
H432 H441 2.378(19)
H432 H442 2.384(15)
H432 H443 2.967(17)
H511 H521 2.457(17)
H511 H531 2.464(16)
H511 H532 2.966(16)
H512 H521 2.996(17)
H512 H522 2.400(17)
H512 H532 2.505(16)
H521 H531 2.474(14)
H521 H543 2.536(20)
H522 H532 2.501(14)
H522 H542 2.500(19)
H522 H632 2.819(25)
H522 H642 2.514(17)
H531 H541 2.450(22)
H531 H543 2.448(25)
H532 H541 2.453(23)
H532 H542 2.448(25)
H542 H632 2.860(22)
H611 H622 2.451(16)
H611 H643 2.145(19)
H612 H621 2.447(16)
H612 H631 2.520(19)
H621 H631 2.494(20)
H621 H632 2.372(21)
H622 H632 2.496(21)
H622 H642 2.431(21)
H622 H643 2.964(20)
H631 H641 2.379(28)
H631 H642 2.975(31)
H631 H643 2.401(28)
H632 H641 2.384(24)
H632 H642 2.401(28)
H632 H643 2.983(22)
